data_7024228
loop_
_publ_author_name
'Chisholm, Danielle M.'
'Oliver, Allen G.'
'McIndoe, J. Scott'

_publ_section_title
;
 Mono-alkylated bisphosphines as dopants for ESI-MS analysis of catalytic
 reactions.
;
_journal_issue 2
_journal_name_full 'Dalton transactions (Cambridge, England : 2003)'
_journal_page_first 364
_journal_page_last 373
_journal_paper_doi 10.1039/b913225b
_journal_volume 39
_journal_year 2010
_chemical_absolute_configuration ad
_chemical_formula_moiety 'C35 H35 P2, F6 P'
_chemical_formula_sum 'C35 H35 F6 P3'
_chemical_formula_weight 662.54
_chemical_name_systematic
;
?
;
_space_group_IT_number 19
_symmetry_cell_setting orthorhombic
_symmetry_space_group_name_Hall 'P 2ac 2ab'
_symmetry_space_group_name_H-M 'P 21 21 21'
_atom_sites_solution_hydrogens geom
_atom_sites_solution_primary direct
_atom_sites_solution_secondary difmap
_audit_creation_method SHELXL-97
_cell_angle_alpha 90.00
_cell_angle_beta 90.00
_cell_angle_gamma 90.00
_cell_formula_units_Z 4
_cell_length_a 10.1738(4)
_cell_length_b 15.8803(7)
_cell_length_c 19.7059(8)
_cell_measurement_reflns_used 5768
_cell_measurement_temperature 100(2)
_cell_measurement_theta_max 25.30
_cell_measurement_theta_min 2.38
_cell_volume 3183.7(2)
_computing_cell_refinement 'Bruker SAINT v7.60A'
_computing_data_collection 'Bruker APEX-II v2009-5'
_computing_data_reduction 'Bruker SAINT v7.60A'
_computing_molecular_graphics 'Bruker XP v5.1'
_computing_publication_material 'XCIF (Sheldrick, 2008)'
_computing_structure_refinement 'SHELXL-97 (Sheldrick, 1997)'
_computing_structure_solution 'SHELXS-97 (Sheldrick, 1990)'
_diffrn_ambient_temperature 100(2)
_diffrn_detector_area_resol_mean 83.33
_diffrn_measured_fraction_theta_full 0.994
_diffrn_measured_fraction_theta_max 0.994
_diffrn_measurement_device_type 'Bruker APEX-II'
_diffrn_measurement_method 'combination of \w and \f-scans '
_diffrn_radiation_monochromator graphite
_diffrn_radiation_source 'fine-focus sealed tube'
_diffrn_radiation_type MoK\a
_diffrn_radiation_wavelength 0.71073
_diffrn_reflns_av_R_equivalents 0.0470
_diffrn_reflns_av_sigmaI/netI 0.0501
_diffrn_reflns_limit_h_max 12
_diffrn_reflns_limit_h_min -12
_diffrn_reflns_limit_k_max 19
_diffrn_reflns_limit_k_min -17
_diffrn_reflns_limit_l_max 24
_diffrn_reflns_limit_l_min -24
_diffrn_reflns_number 24326
_diffrn_reflns_theta_full 26.46
_diffrn_reflns_theta_max 26.46
_diffrn_reflns_theta_min 1.65
_exptl_absorpt_coefficient_mu 0.247
_exptl_absorpt_correction_T_max 1.0000
_exptl_absorpt_correction_T_min 0.8915
_exptl_absorpt_correction_type numerical
_exptl_absorpt_process_details 'Sheldrick, 2008'
_exptl_crystal_colour colourless
_exptl_crystal_density_diffrn 1.382
_exptl_crystal_density_method 'not measured'
_exptl_crystal_description block
_exptl_crystal_F_000 1376
_exptl_crystal_size_max 0.20
_exptl_crystal_size_mid 0.18
_exptl_crystal_size_min 0.15
_refine_diff_density_max 0.407
_refine_diff_density_min -0.303
_refine_diff_density_rms 0.053
_refine_ls_abs_structure_details 'Flack H D (1983), Acta Cryst. A39, 876-881'
_refine_ls_abs_structure_Flack 0.20(8)
_refine_ls_extinction_method none
_refine_ls_goodness_of_fit_ref 1.032
_refine_ls_hydrogen_treatment constr
_refine_ls_matrix_type full
_refine_ls_number_parameters 398
_refine_ls_number_reflns 6483
_refine_ls_number_restraints 0
_refine_ls_restrained_S_all 1.032
_refine_ls_R_factor_all 0.0546
_refine_ls_R_factor_gt 0.0426
_refine_ls_shift/su_max 0.001
_refine_ls_shift/su_mean 0.000
_refine_ls_structure_factor_coef Fsqd
_refine_ls_weighting_details 'calc w=1/[\s^2^(Fo^2^)+(0.0464P)^2^+1.0235P] where P=(Fo^2^+2Fc^2^)/3'
_refine_ls_weighting_scheme calc
_refine_ls_wR_factor_gt 0.0937
_refine_ls_wR_factor_ref 0.1004
_reflns_number_gt 5506
_reflns_number_total 6483
_reflns_threshold_expression >2sigma(I)
_cod_data_source_file b913225b.txt
_cod_data_source_block agojsm3
_cod_original_sg_symbol_H-M P212121
_cod_database_code 7024228

loop_
_symmetry_equiv_pos_as_xyz
'x, y, z'
'-x+1/2, -y, z+1/2'
'-x, y+1/2, -z+1/2'
'x+1/2, -y+1/2, -z'

loop_
_atom_site_label
_atom_site_type_symbol
_atom_site_fract_x
_atom_site_fract_y
_atom_site_fract_z
_atom_site_U_iso_or_equiv
_atom_site_adp_type
_atom_site_occupancy
_atom_site_symmetry_multiplicity
_atom_site_calc_flag
_atom_site_refinement_flags
P1 P 0.43911(6) -0.07444(4) 0.39599(4) 0.02005(16) Uani 1 1 d .
P2 P 0.66646(7) 0.20173(5) 0.63754(4) 0.02635(17) Uani 1 1 d .
C1 C 0.4454(3) 0.02584(17) 0.43879(13) 0.0221(6) Uani 1 1 d .
H1A H 0.4399 0.0714 0.4046 0.027 Uiso 1 1 calc R
H1B H 0.3682 0.0309 0.4691 0.027 Uiso 1 1 calc R
C2 C 0.5707(3) 0.03763(19) 0.48077(14) 0.0256(6) Uani 1 1 d .
H2A H 0.5909 -0.0154 0.5051 0.031 Uiso 1 1 calc R
H2B H 0.6451 0.0501 0.4500 0.031 Uiso 1 1 calc R
C3 C 0.5564(3) 0.10887(18) 0.53208(14) 0.0250(6) Uani 1 1 d .
H3A H 0.4963 0.0909 0.5689 0.030 Uiso 1 1 calc R
H3B H 0.5168 0.1584 0.5095 0.030 Uiso 1 1 calc R
C4 C 0.6895(3) 0.13399(19) 0.56284(14) 0.0278(6) Uani 1 1 d .
H4A H 0.7422 0.1643 0.5284 0.033 Uiso 1 1 calc R
H4B H 0.7383 0.0827 0.5762 0.033 Uiso 1 1 calc R
C11 C 0.3929(3) -0.15446(18) 0.45708(14) 0.0248(6) Uani 1 1 d .
H11A H 0.3792 -0.2083 0.4327 0.030 Uiso 1 1 calc R
H11B H 0.4666 -0.1627 0.4892 0.030 Uiso 1 1 calc R
C12 C 0.2707(3) -0.13429(17) 0.49698(13) 0.0225(6) Uani 1 1 d .
C13 C 0.2820(3) -0.09898(19) 0.56205(14) 0.0275(7) Uani 1 1 d .
H13A H 0.3666 -0.0859 0.5795 0.033 Uiso 1 1 calc R
C14 C 0.1726(3) -0.0832(2) 0.60072(15) 0.0323(7) Uani 1 1 d .
H14A H 0.1820 -0.0591 0.6446 0.039 Uiso 1 1 calc R
C15 C 0.0482(3) -0.1022(2) 0.57601(16) 0.0341(7) Uani 1 1 d .
H15A H -0.0275 -0.0921 0.6031 0.041 Uiso 1 1 calc R
C16 C 0.0354(3) -0.13650(18) 0.51111(16) 0.0299(7) Uani 1 1 d .
H16A H -0.0494 -0.1490 0.4936 0.036 Uiso 1 1 calc R
C17 C 0.1460(3) -0.15234(18) 0.47206(14) 0.0269(6) Uani 1 1 d .
H17A H 0.1366 -0.1757 0.4279 0.032 Uiso 1 1 calc R
C21 C 0.5979(2) -0.10213(17) 0.36331(14) 0.0220(6) Uani 1 1 d .
C22 C 0.6514(3) -0.05444(17) 0.31082(14) 0.0251(6) Uani 1 1 d .
H22A H 0.6018 -0.0100 0.2912 0.030 Uiso 1 1 calc R
C23 C 0.7763(3) -0.07162(19) 0.28731(15) 0.0292(7) Uani 1 1 d .
H23A H 0.8129 -0.0389 0.2517 0.035 Uiso 1 1 calc R
C24 C 0.8481(3) -0.13674(18) 0.31585(14) 0.0276(6) Uani 1 1 d .
H24A H 0.9340 -0.1487 0.2995 0.033 Uiso 1 1 calc R
C25 C 0.7961(3) -0.18406(19) 0.36758(15) 0.0294(7) Uani 1 1 d .
H25A H 0.8461 -0.2284 0.3871 0.035 Uiso 1 1 calc R
C26 C 0.6703(3) -0.16720(18) 0.39145(15) 0.0273(6) Uani 1 1 d .
H26A H 0.6340 -0.2003 0.4270 0.033 Uiso 1 1 calc R
C31 C 0.3230(3) -0.06791(17) 0.32780(13) 0.0216(6) Uani 1 1 d .
C32 C 0.2263(3) -0.00573(19) 0.32792(15) 0.0277(7) Uani 1 1 d .
H32A H 0.2221 0.0339 0.3640 0.033 Uiso 1 1 calc R
C33 C 0.1358(3) -0.00202(19) 0.27488(15) 0.0292(7) Uani 1 1 d .
H33A H 0.0703 0.0406 0.2745 0.035 Uiso 1 1 calc R
C34 C 0.1414(3) -0.05962(19) 0.22335(14) 0.0287(7) Uani 1 1 d .
H34A H 0.0792 -0.0572 0.1875 0.034 Uiso 1 1 calc R
C35 C 0.2363(3) -0.1208(2) 0.22326(16) 0.0353(7) Uani 1 1 d .
H35A H 0.2391 -0.1609 0.1875 0.042 Uiso 1 1 calc R
C36 C 0.3289(3) -0.12475(18) 0.27529(14) 0.0296(6) Uani 1 1 d .
H36A H 0.3957 -0.1665 0.2745 0.035 Uiso 1 1 calc R
C41 C 0.5902(3) 0.29445(18) 0.59840(15) 0.0263(6) Uani 1 1 d .
C42 C 0.4751(3) 0.3245(2) 0.62749(16) 0.0334(7) Uani 1 1 d .
H42A H 0.4390 0.2964 0.6657 0.040 Uiso 1 1 calc R
C43 C 0.4120(3) 0.3950(2) 0.60161(17) 0.0384(8) Uani 1 1 d .
H43A H 0.3336 0.4148 0.6224 0.046 Uiso 1 1 calc R
C44 C 0.4617(3) 0.4359(2) 0.54664(19) 0.0408(8) Uani 1 1 d .
H44A H 0.4183 0.4842 0.5291 0.049 Uiso 1 1 calc R
C45 C 0.5777(3) 0.4062(2) 0.51604(16) 0.0358(7) Uani 1 1 d .
H45A H 0.6129 0.4343 0.4775 0.043 Uiso 1 1 calc R
C46 C 0.6406(3) 0.33610(19) 0.54203(14) 0.0284(7) Uani 1 1 d .
H46A H 0.7189 0.3162 0.5212 0.034 Uiso 1 1 calc R
C51 C 0.8318(3) 0.24425(17) 0.65345(14) 0.0244(6) Uani 1 1 d .
C52 C 0.9404(3) 0.23186(18) 0.61195(15) 0.0284(6) Uani 1 1 d .
H52A H 0.9318 0.1993 0.5718 0.034 Uiso 1 1 calc R
C53 C 1.0627(3) 0.26680(18) 0.62861(15) 0.0287(7) Uani 1 1 d .
H53A H 1.1360 0.2583 0.5996 0.034 Uiso 1 1 calc R
C54 C 1.0765(3) 0.31335(18) 0.68701(15) 0.0293(7) Uani 1 1 d .
H54A H 1.1597 0.3365 0.6986 0.035 Uiso 1 1 calc R
C55 C 0.9689(3) 0.32657(19) 0.72902(14) 0.0281(7) Uani 1 1 d .
H55A H 0.9780 0.3595 0.7690 0.034 Uiso 1 1 calc R
C56 C 0.8482(3) 0.29167(18) 0.71258(14) 0.0292(7) Uani 1 1 d .
H56A H 0.7754 0.3001 0.7420 0.035 Uiso 1 1 calc R
P3 P 0.82858(7) 0.12914(5) 0.14822(4) 0.02550(17) Uani 1 1 d .
F1 F 0.92418(17) 0.04997(11) 0.14040(9) 0.0409(5) Uani 1 1 d .
F2 F 0.73054(18) 0.20635(12) 0.15520(10) 0.0473(5) Uani 1 1 d .
F3 F 0.8681(2) 0.13496(15) 0.22559(10) 0.0656(7) Uani 1 1 d .
F4 F 0.7859(2) 0.12172(15) 0.07099(9) 0.0600(6) Uani 1 1 d .
F5 F 0.71247(18) 0.06754(13) 0.16917(11) 0.0562(6) Uani 1 1 d .
F6 F 0.94375(19) 0.18987(13) 0.12776(15) 0.0778(9) Uani 1 1 d .

loop_
_atom_site_aniso_label
_atom_site_aniso_U_11
_atom_site_aniso_U_22
_atom_site_aniso_U_33
_atom_site_aniso_U_23
_atom_site_aniso_U_13
_atom_site_aniso_U_12
P1 0.0185(3) 0.0203(4) 0.0213(3) 0.0000(3) -0.0007(3) 0.0002(3)
P2 0.0271(4) 0.0289(4) 0.0230(4) -0.0012(3) -0.0013(3) -0.0043(3)
C1 0.0225(13) 0.0210(15) 0.0227(14) 0.0010(12) -0.0001(11) -0.0023(11)
C2 0.0259(14) 0.0235(15) 0.0275(15) -0.0021(12) -0.0040(12) -0.0023(12)
C3 0.0275(14) 0.0226(16) 0.0248(14) -0.0028(12) -0.0021(12) -0.0017(12)
C4 0.0324(16) 0.0226(16) 0.0286(15) -0.0021(13) -0.0052(12) 0.0004(12)
C11 0.0266(15) 0.0217(16) 0.0260(15) 0.0022(13) -0.0007(12) 0.0006(11)
C12 0.0222(13) 0.0220(16) 0.0234(15) 0.0058(13) 0.0001(11) -0.0017(11)
C13 0.0189(13) 0.0343(18) 0.0292(16) 0.0025(13) -0.0037(11) -0.0045(12)
C14 0.0320(15) 0.0414(19) 0.0235(15) 0.0009(14) 0.0050(13) -0.0022(14)
C15 0.0250(15) 0.042(2) 0.0358(17) 0.0067(15) 0.0078(13) 0.0004(13)
C16 0.0211(14) 0.0273(17) 0.0413(17) 0.0072(15) -0.0032(12) -0.0044(12)
C17 0.0268(15) 0.0249(16) 0.0290(15) 0.0008(12) -0.0022(12) -0.0042(12)
C21 0.0184(12) 0.0243(15) 0.0234(14) -0.0052(12) -0.0008(11) 0.0003(10)
C22 0.0278(14) 0.0196(15) 0.0279(14) 0.0019(12) -0.0024(12) 0.0039(12)
C23 0.0292(14) 0.0282(17) 0.0302(16) 0.0031(14) 0.0065(12) -0.0025(13)
C24 0.0224(14) 0.0285(17) 0.0319(15) -0.0049(13) 0.0013(12) 0.0008(12)
C25 0.0234(14) 0.0298(17) 0.0349(17) 0.0016(14) -0.0040(12) 0.0064(11)
C26 0.0252(14) 0.0273(16) 0.0295(15) 0.0054(13) -0.0002(13) 0.0010(12)
C31 0.0219(13) 0.0222(15) 0.0206(13) 0.0011(12) -0.0016(11) -0.0026(11)
C32 0.0254(14) 0.0267(17) 0.0311(16) -0.0090(13) -0.0028(12) 0.0061(12)
C33 0.0221(14) 0.0309(16) 0.0345(17) -0.0017(14) -0.0058(12) 0.0080(12)
C34 0.0216(14) 0.0376(19) 0.0268(15) -0.0001(13) -0.0031(11) -0.0008(12)
C35 0.0358(17) 0.0336(19) 0.0364(17) -0.0119(15) -0.0086(14) 0.0065(14)
C36 0.0276(14) 0.0278(17) 0.0333(16) -0.0041(14) -0.0061(13) 0.0090(13)
C41 0.0288(15) 0.0211(15) 0.0290(16) -0.0048(13) -0.0056(12) -0.0053(12)
C42 0.0289(15) 0.039(2) 0.0324(17) -0.0053(14) 0.0003(12) -0.0054(13)
C43 0.0261(15) 0.040(2) 0.049(2) -0.0116(17) 0.0017(15) 0.0028(13)
C44 0.0306(17) 0.0260(18) 0.066(2) -0.0025(17) -0.0163(16) 0.0013(13)
C45 0.0376(17) 0.0295(18) 0.0404(18) 0.0034(15) -0.0087(14) -0.0090(14)
C46 0.0276(15) 0.0285(17) 0.0292(15) -0.0063(13) -0.0021(12) -0.0024(13)
C51 0.0251(14) 0.0213(15) 0.0269(15) 0.0019(12) -0.0065(12) -0.0047(12)
C52 0.0279(14) 0.0313(17) 0.0259(15) 0.0000(13) -0.0038(13) 0.0025(12)
C53 0.0257(14) 0.0289(17) 0.0315(16) 0.0032(13) -0.0002(12) 0.0021(12)
C54 0.0296(15) 0.0273(17) 0.0309(16) 0.0051(14) -0.0082(13) -0.0030(13)
C55 0.0358(17) 0.0287(17) 0.0199(14) -0.0028(13) -0.0051(12) -0.0009(13)
C56 0.0328(16) 0.0290(17) 0.0256(15) 0.0011(13) 0.0005(12) -0.0021(13)
P3 0.0211(3) 0.0281(4) 0.0273(4) 0.0017(3) 0.0012(3) 0.0047(3)
F1 0.0370(9) 0.0386(11) 0.0470(11) 0.0071(9) 0.0047(9) 0.0155(8)
F2 0.0410(10) 0.0407(12) 0.0604(13) 0.0013(10) 0.0081(10) 0.0214(9)
F3 0.0737(15) 0.0814(17) 0.0416(12) -0.0196(12) -0.0205(11) 0.0295(13)
F4 0.0697(14) 0.0835(17) 0.0267(10) -0.0036(11) -0.0049(9) 0.0382(12)
F5 0.0286(10) 0.0552(13) 0.0847(16) 0.0323(12) -0.0052(10) -0.0042(9)
F6 0.0300(11) 0.0471(13) 0.156(3) 0.0421(15) 0.0092(13) -0.0025(9)

loop_
_atom_type_symbol
_atom_type_description
_atom_type_scat_dispersion_real
_atom_type_scat_dispersion_imag
_atom_type_scat_source
C C 0.0033 0.0016 'International Tables Vol C Tables 4.2.6.8 and 6.1.1.4'
H H 0.0000 0.0000 'International Tables Vol C Tables 4.2.6.8 and 6.1.1.4'
F F 0.0171 0.0103 'International Tables Vol C Tables 4.2.6.8 and 6.1.1.4'
P P 0.1023 0.0942 'International Tables Vol C Tables 4.2.6.8 and 6.1.1.4'

loop_
_geom_angle_atom_site_label_1
_geom_angle_atom_site_label_2
_geom_angle_atom_site_label_3
_geom_angle
C31 P1 C21 109.80(12)
C31 P1 C1 108.86(13)
C21 P1 C1 110.62(12)
C31 P1 C11 111.57(13)
C21 P1 C11 107.47(13)
C1 P1 C11 108.53(13)
C41 P2 C4 100.77(13)
C41 P2 C51 99.43(13)
C4 P2 C51 103.58(13)
C2 C1 P1 112.99(19)
C3 C2 C1 111.7(2)
C2 C3 C4 111.7(2)
C3 C4 P2 110.84(19)
C12 C11 P1 114.3(2)
C17 C12 C13 118.7(2)
C17 C12 C11 121.7(2)
C13 C12 C11 119.6(2)
C14 C13 C12 120.9(3)
C13 C14 C15 120.3(3)
C14 C15 C16 119.4(3)
C17 C16 C15 120.2(3)
C16 C17 C12 120.5(3)
C26 C21 C22 119.7(2)
C26 C21 P1 121.2(2)
C22 C21 P1 119.0(2)
C23 C22 C21 120.1(3)
C22 C23 C24 119.8(3)
C25 C24 C23 120.4(3)
C24 C25 C26 120.1(3)
C21 C26 C25 119.9(3)
C36 C31 C32 119.8(2)
C36 C31 P1 119.9(2)
C32 C31 P1 120.3(2)
C33 C32 C31 119.6(3)
C34 C33 C32 120.1(3)
C33 C34 C35 120.3(3)
C34 C35 C36 120.5(3)
C31 C36 C35 119.7(3)
C42 C41 C46 118.5(3)
C42 C41 P2 117.3(2)
C46 C41 P2 124.2(2)
C43 C42 C41 121.1(3)
C44 C43 C42 120.4(3)
C43 C44 C45 119.5(3)
C46 C45 C44 120.0(3)
C45 C46 C41 120.5(3)
C52 C51 C56 118.2(3)
C52 C51 P2 125.1(2)
C56 C51 P2 116.7(2)
C51 C52 C53 120.8(3)
C54 C53 C52 120.0(3)
C53 C54 C55 120.0(3)
C56 C55 C54 119.9(3)
C55 C56 C51 121.1(3)
F6 P3 F3 91.25(15)
F6 P3 F2 90.96(11)
F3 P3 F2 91.79(11)
F6 P3 F4 90.20(14)
F3 P3 F4 178.55(15)
F2 P3 F4 88.20(11)
F6 P3 F5 179.75(14)
F3 P3 F5 88.54(13)
F2 P3 F5 89.19(11)
F4 P3 F5 90.01(13)
F6 P3 F1 90.24(11)
F3 P3 F1 89.09(11)
F2 P3 F1 178.49(11)
F4 P3 F1 90.89(11)
F5 P3 F1 89.61(10)
C2 C1 H1A 109.0
P1 C1 H1A 109.0
C2 C1 H1B 109.0
P1 C1 H1B 109.0
H1A C1 H1B 107.8
C3 C2 H2A 109.3
C1 C2 H2A 109.3
C3 C2 H2B 109.3
C1 C2 H2B 109.3
H2A C2 H2B 107.9
C2 C3 H3A 109.3
C4 C3 H3A 109.3
C2 C3 H3B 109.3
C4 C3 H3B 109.3
H3A C3 H3B 107.9
C3 C4 H4A 109.5
P2 C4 H4A 109.5
C3 C4 H4B 109.5
P2 C4 H4B 109.5
H4A C4 H4B 108.1
C12 C11 H11A 108.7
P1 C11 H11A 108.7
C12 C11 H11B 108.7
P1 C11 H11B 108.7
H11A C11 H11B 107.6
C14 C13 H13A 119.6
C12 C13 H13A 119.6
C13 C14 H14A 119.8
C15 C14 H14A 119.8
C14 C15 H15A 120.3
C16 C15 H15A 120.3
C17 C16 H16A 119.9
C15 C16 H16A 119.9
C16 C17 H17A 119.8
C12 C17 H17A 119.8
C23 C22 H22A 119.9
C21 C22 H22A 119.9
C22 C23 H23A 120.1
C24 C23 H23A 120.1
C25 C24 H24A 119.8
C23 C24 H24A 119.8
C24 C25 H25A 120.0
C26 C25 H25A 120.0
C21 C26 H26A 120.1
C25 C26 H26A 120.1
C33 C32 H32A 120.2
C31 C32 H32A 120.2
C34 C33 H33A 120.0
C32 C33 H33A 120.0
C33 C34 H34A 119.8
C35 C34 H34A 119.8
C34 C35 H35A 119.8
C36 C35 H35A 119.8
C31 C36 H36A 120.1
C35 C36 H36A 120.1
C43 C42 H42A 119.5
C41 C42 H42A 119.5
C44 C43 H43A 119.8
C42 C43 H43A 119.8
C43 C44 H44A 120.3
C45 C44 H44A 120.3
C46 C45 H45A 120.0
C44 C45 H45A 120.0
C45 C46 H46A 119.7
C41 C46 H46A 119.7
C51 C52 H52A 119.6
C53 C52 H52A 119.6
C54 C53 H53A 120.0
C52 C53 H53A 120.0
C53 C54 H54A 120.0
C55 C54 H54A 120.0
C56 C55 H55A 120.0
C54 C55 H55A 120.0
C55 C56 H56A 119.5
C51 C56 H56A 119.5

loop_
_geom_bond_atom_site_label_1
_geom_bond_atom_site_label_2
_geom_bond_distance
P1 C31 1.792(3)
P1 C21 1.794(3)
P1 C1 1.803(3)
P1 C11 1.813(3)
P2 C41 1.834(3)
P2 C4 1.838(3)
P2 C51 1.840(3)
C1 C2 1.531(4)
C2 C3 1.524(4)
C3 C4 1.536(4)
C11 C12 1.506(4)
C12 C17 1.390(4)
C12 C13 1.404(4)
C13 C14 1.372(4)
C14 C15 1.389(4)
C15 C16 1.396(4)
C16 C17 1.387(4)
C21 C26 1.384(4)
C21 C22 1.393(4)
C22 C23 1.380(4)
C23 C24 1.386(4)
C24 C25 1.373(4)
C25 C26 1.390(4)
C31 C36 1.374(4)
C31 C32 1.394(4)
C32 C33 1.394(4)
C33 C34 1.368(4)
C34 C35 1.370(4)
C35 C36 1.393(4)
C41 C42 1.389(4)
C41 C46 1.391(4)
C42 C43 1.387(4)
C43 C44 1.361(5)
C44 C45 1.408(5)
C45 C46 1.382(4)
C51 C52 1.389(4)
C51 C56 1.397(4)
C52 C53 1.401(4)
C53 C54 1.375(4)
C54 C55 1.389(4)
C55 C56 1.386(4)
P3 F6 1.570(2)
P3 F3 1.579(2)
P3 F2 1.5866(18)
P3 F4 1.5871(19)
P3 F5 1.5883(19)
P3 F1 1.5969(18)
C1 H1A 0.9900
C1 H1B 0.9900
C2 H2A 0.9900
C2 H2B 0.9900
C3 H3A 0.9900
C3 H3B 0.9900
C4 H4A 0.9900
C4 H4B 0.9900
C11 H11A 0.9900
C11 H11B 0.9900
C13 H13A 0.9500
C14 H14A 0.9500
C15 H15A 0.9500
C16 H16A 0.9500
C17 H17A 0.9500
C22 H22A 0.9500
C23 H23A 0.9500
C24 H24A 0.9500
C25 H25A 0.9500
C26 H26A 0.9500
C32 H32A 0.9500
C33 H33A 0.9500
C34 H34A 0.9500
C35 H35A 0.9500
C36 H36A 0.9500
C42 H42A 0.9500
C43 H43A 0.9500
C44 H44A 0.9500
C45 H45A 0.9500
C46 H46A 0.9500
C52 H52A 0.9500
C53 H53A 0.9500
C54 H54A 0.9500
C55 H55A 0.9500
C56 H56A 0.9500

loop_
_geom_torsion_atom_site_label_1
_geom_torsion_atom_site_label_2
_geom_torsion_atom_site_label_3
_geom_torsion_atom_site_label_4
_geom_torsion
C31 P1 C1 C2 -160.38(19)
C21 P1 C1 C2 -39.7(2)
C11 P1 C1 C2 78.0(2)
P1 C1 C2 C3 -163.0(2)
C1 C2 C3 C4 -167.2(2)
C2 C3 C4 P2 -167.0(2)
C41 P2 C4 C3 -64.4(2)
C51 P2 C4 C3 -167.0(2)
C31 P1 C11 C12 -68.1(2)
C21 P1 C11 C12 171.52(19)
C1 P1 C11 C12 51.9(2)
P1 C11 C12 C17 84.8(3)
P1 C11 C12 C13 -97.4(3)
C17 C12 C13 C14 0.6(4)
C11 C12 C13 C14 -177.3(3)
C12 C13 C14 C15 0.2(5)
C13 C14 C15 C16 -0.9(5)
C14 C15 C16 C17 0.8(5)
C15 C16 C17 C12 -0.1(4)
C13 C12 C17 C16 -0.6(4)
C11 C12 C17 C16 177.2(3)
C31 P1 C21 C26 -130.1(2)
C1 P1 C21 C26 109.7(2)
C11 P1 C21 C26 -8.6(3)
C31 P1 C21 C22 53.0(3)
C1 P1 C21 C22 -67.2(2)
C11 P1 C21 C22 174.5(2)
C26 C21 C22 C23 -0.5(4)
P1 C21 C22 C23 176.5(2)
C21 C22 C23 C24 0.3(4)
C22 C23 C24 C25 -0.3(4)
C23 C24 C25 C26 0.4(4)
C22 C21 C26 C25 0.6(4)
P1 C21 C26 C25 -176.3(2)
C24 C25 C26 C21 -0.5(4)
C21 P1 C31 C36 38.5(3)
C1 P1 C31 C36 159.7(2)
C11 P1 C31 C36 -80.6(2)
C21 P1 C31 C32 -141.9(2)
C1 P1 C31 C32 -20.7(3)
C11 P1 C31 C32 99.1(2)
C36 C31 C32 C33 0.3(4)
P1 C31 C32 C33 -179.3(2)
C31 C32 C33 C34 0.6(4)
C32 C33 C34 C35 -0.5(4)
C33 C34 C35 C36 -0.5(5)
C32 C31 C36 C35 -1.3(4)
P1 C31 C36 C35 178.3(2)
C34 C35 C36 C31 1.4(5)
C4 P2 C41 C42 129.4(2)
C51 P2 C41 C42 -124.7(2)
C4 P2 C41 C46 -50.8(3)
C51 P2 C41 C46 55.1(3)
C46 C41 C42 C43 -0.6(4)
P2 C41 C42 C43 179.2(2)
C41 C42 C43 C44 0.3(5)
C42 C43 C44 C45 0.1(5)
C43 C44 C45 C46 -0.3(5)
C44 C45 C46 C41 0.0(4)
C42 C41 C46 C45 0.5(4)
P2 C41 C46 C45 -179.3(2)
C41 P2 C51 C52 -97.7(3)
C4 P2 C51 C52 5.9(3)
C41 P2 C51 C56 83.2(2)
C4 P2 C51 C56 -173.3(2)
C56 C51 C52 C53 -0.7(4)
P2 C51 C52 C53 -179.8(2)
C51 C52 C53 C54 0.6(4)
C52 C53 C54 C55 -0.8(4)
C53 C54 C55 C56 1.0(4)
C54 C55 C56 C51 -1.1(4)
C52 C51 C56 C55 1.0(4)
P2 C51 C56 C55 -179.8(2)
